data_2310143
loop_
_publ_author_name
'Woi\'nska, Magdalena'
'Jayatilaka, Dylan'
'Spackman, Mark A.'
'Edwards, Alison J.'
'Dominiak, Paulina M.'
'Wo\'zniak, Krzysztof'
'Nishibori, Eiji'
'Sugimoto, Kunihisa'
'Grabowsky, Simon'

_publ_section_title
;
 Hirshfeld atom refinement for modelling strong hydrogen bonds
;
_journal_coeditor_code KX5029
_journal_issue 5
_journal_name_full 'Acta Crystallographica Section A'
_journal_page_first 483
_journal_page_last 498
_journal_paper_doi 10.1107/S2053273314012443
_journal_volume 70
_journal_year 2014
_chemical_absolute_configuration ad
_chemical_formula_moiety 'C9 H12 N O2, C4 H3 O4'
_chemical_formula_sum 'C13 H15 N O6'
_chemical_formula_weight 281.27
_chemical_name_common 'L-phenylalaninium hydrogen maleate'
_space_group_IT_number 4
_symmetry_cell_setting monoclinic
_symmetry_Int_Tables_number 4
_symmetry_space_group_name_Hall 'P 2yb'
_symmetry_space_group_name_H-M 'P 1 21 1'
_atom_sites_solution_hydrogens difmap
_atom_sites_solution_primary direct
_atom_sites_solution_secondary difmap
_cell_angle_alpha 90
_cell_angle_beta 101.36(3)
_cell_angle_gamma 90
_cell_formula_units_Z 2
_cell_length_a 10.905(2)
_cell_length_b 5.2338(10)
_cell_length_c 11.439(2)
_cell_measurement_reflns_used 124185
_cell_measurement_temperature 25
_cell_measurement_theta_max 26.3
_cell_measurement_theta_min 0.90
_cell_volume 640.1(2)
_diffrn_ambient_temperature 25
_diffrn_measured_fraction_theta_full 0.998
_diffrn_measured_fraction_theta_max 0.998
_diffrn_measurement_device_type 'SPring-8 BL02B1 Imaging plate camera'
_diffrn_measurement_method 'omega scans'
_diffrn_radiation_source synchrotron
_diffrn_radiation_type synchrotron
_diffrn_radiation_wavelength 0.3540
_diffrn_reflns_av_R_equivalents 0.022
_diffrn_reflns_av_sigmaI/netI 0.063
_diffrn_reflns_limit_h_max 23
_diffrn_reflns_limit_h_min -24
_diffrn_reflns_limit_k_max 11
_diffrn_reflns_limit_k_min -11
_diffrn_reflns_limit_l_max 25
_diffrn_reflns_limit_l_min -24
_diffrn_reflns_number 124185
_diffrn_reflns_theta_full 23.16
_diffrn_reflns_theta_max 23.16
_diffrn_reflns_theta_min 0.90
_exptl_absorpt_coefficient_mu 0.039
_exptl_absorpt_correction_type none
_exptl_crystal_colour colorless
_exptl_crystal_density_diffrn 1.459
_exptl_crystal_density_method 'not measured'
_exptl_crystal_description block
_exptl_crystal_F_000 296
_exptl_crystal_size_max 0.20
_exptl_crystal_size_mid 0.10
_exptl_crystal_size_min 0.03
_refine_diff_density_max 0.22
_refine_diff_density_min -0.20
_refine_ls_abs_structure_details 'Flack H D (1983), Acta Cryst. A39, 876-881'
_refine_ls_abs_structure_Flack 0.3(3)
_refine_ls_extinction_method none
_refine_ls_goodness_of_fit_ref 0.86
_refine_ls_hydrogen_treatment mixed
_refine_ls_matrix_type full
_refine_ls_number_constraints 211
_refine_ls_number_parameters 105
_refine_ls_number_reflns 7370
_refine_ls_number_restraints 0
_refine_ls_R_factor_gt 0.0201
_refine_ls_shift/su_max 0
_refine_ls_shift/su_mean 0
_refine_ls_structure_factor_coef F
_refine_ls_weighting_details w=1/\s(F)
_refine_ls_wR_factor_gt 0.0211
_reflns_number_gt 7370
_reflns_number_total 7820
_reflns_threshold_expression >2sigma(I)
_cod_data_source_file kx5029sup1.cif
_cod_data_source_block xray
_cod_original_sg_symbol_H-M 'P 1 21 1 '
_cod_original_formula_sum 'C13 H15 N1 O6'
_cod_database_code 2310143
_cod_database_fobs_code 2310143

loop_
_symmetry_equiv_pos_as_xyz
x,y,z
-x,y+1/2,-z

loop_
_atom_site_label
_atom_site_fract_x
_atom_site_fract_y
_atom_site_fract_z
_atom_site_adp_type
_atom_site_occupancy
O1 0.09516(2) 0.4786(3) -0.38078(2) Uani 1
O2 0.12318(2) 0.5095(3) -0.58415(2) Uani 1
O3 0.13521(2) 0.7084(3) -0.21652(2) Uani 1
O4 0.17832(2) 0.8004(3) -0.70331(2) Uani 1
C1 0.13464(2) 0.6824(3) -0.32530(2) Uani 1
C2 0.18015(2) 0.9012(3) -0.38884(2) Uani 1
C3 0.18958(2) 0.9238(3) -0.50385(2) Uani 1
C4 0.16122(2) 0.7356(3) -0.60348(2) Uani 1
H1 0.108(1) 0.490(3) -0.482(1) Uani 1
H2 0.205(1) 1.067(2) -0.3353(8) Uani 1
H3 0.223(1) 1.103(2) -0.5310(8) Uani 1
O5 0.22350(2) 1.0886(3) -0.09277(2) Uani 1
O6 0.09514(2) 0.9225(3) 0.01777(2) Uani 1
N1 0.12387(2) 1.2983(3) 0.17420(2) Uani 1
C5 0.16349(2) 1.0922(3) -0.00443(2) Uani 1
C6 0.18067(2) 1.3373(3) 0.06745(2) Uani 1
C7 0.31499(2) 1.4370(3) 0.10137(2) Uani 1
C8 0.40364(2) 1.2627(3) 0.18246(2) Uani 1
C9 0.41968(2) 1.2878(3) 0.30620(2) Uani 1
C10 0.49986(3) 1.1253(3) 0.38180(2) Uani 1
C11 0.56582(2) 0.9369(3) 0.33443(2) Uani 1
C12 0.55181(2) 0.9116(3) 0.21135(2) Uani 1
C13 0.47072(2) 1.0735(3) 0.13591(2) Uani 1
H41 0.137(1) 1.462(2) 0.2237(9) Uani 1
H42 0.1611(9) 1.145(2) 0.2191(9) Uani 1
H43 0.0284(8) 1.259(2) 0.1514(9) Uani 1
H5 0.191(1) 0.936(3) -0.147(1) Uani 1
H6 0.1241(8) 1.484(2) 0.0128(8) Uani 1
H71 0.3113(9) 1.624(2) 0.1428(8) Uani 1
H72 0.3460(9) 1.469(2) 0.0183(7) Uani 1
H9 0.3685(8) 1.440(2) 0.3399(8) Uani 1
H10 0.5120(9) 1.146(2) 0.4803(7) Uani 1
H11 0.6284(9) 0.811(2) 0.3954(8) Uani 1
H12 0.6043(9) 0.768(2) 0.1718(8) Uani 1
H13 0.4605(9) 1.056(2) 0.0400(8) Uani 1

loop_
_atom_site_aniso_label
_atom_site_aniso_U_11
_atom_site_aniso_U_22
_atom_site_aniso_U_33
_atom_site_aniso_U_12
_atom_site_aniso_U_13
_atom_site_aniso_U_23
O1 0.01646(7) 0.01068(7) 0.00853(7) -0.00359(6) 0.00372(6) -0.00249(5)
O2 0.01926(8) 0.01050(7) 0.00815(7) -0.00152(6) 0.00366(6) -0.00258(6)
O3 0.01414(7) 0.01251(7) 0.00739(7) -0.00203(5) 0.00355(5) -0.00217(5)
O4 0.01598(7) 0.01452(8) 0.00723(7) 0.00031(6) 0.00405(6) -0.00077(6)
C1 0.00959(7) 0.00972(8) 0.00675(8) -0.00052(6) 0.00211(6) -0.00174(6)
C2 0.01340(8) 0.00952(8) 0.00690(8) -0.00159(6) 0.00205(6) -0.00159(6)
C3 0.01380(8) 0.01006(8) 0.00713(8) -0.00141(7) 0.00237(6) -0.00117(6)
C4 0.01101(7) 0.01069(8) 0.00660(8) 0.00068(6) 0.00212(6) -0.00140(6)
H1 0.032229 0.021593 0.014323 -0.004560 0.007500 -0.002937
H2 0.050908 0.020288 0.020426 -0.011301 0.008015 -0.008378
H3 0.049493 0.021023 0.023246 -0.012974 0.010398 0.000701
O5 0.01394(7) 0.01418(8) 0.00831(7) -0.00443(6) 0.00508(5) -0.00296(6)
O6 0.01046(6) 0.00952(6) 0.00873(7) -0.00194(5) 0.00323(5) -0.00132(5)
N1 0.00898(6) 0.01308(8) 0.00862(7) 0.00013(6) 0.00222(5) -0.00330(6)
C5 0.00767(6) 0.00881(7) 0.00615(7) -0.00059(6) 0.00126(5) -0.00076(6)
C6 0.00766(7) 0.00837(7) 0.00778(8) 0.00008(6) 0.00032(5) -0.00099(6)
C7 0.00835(7) 0.00894(8) 0.00954(8) -0.00074(6) 0.00049(6) -0.00018(6)
C8 0.00734(6) 0.00977(8) 0.00804(8) 0.00020(6) 0.00105(5) -0.00087(6)
C9 0.01081(8) 0.01369(9) 0.00832(8) 0.00277(7) 0.00050(6) -0.00176(7)
C10 0.01242(8) 0.0170(1) 0.00842(9) 0.00363(7) 0.00063(7) -0.00010(7)
C11 0.01054(8) 0.0147(1) 0.01095(9) 0.00310(7) 0.00121(6) 0.00161(8)
C12 0.01130(8) 0.0143(1) 0.01159(9) 0.00439(7) 0.00238(7) -0.00025(8)
C13 0.01035(7) 0.01349(9) 0.00875(8) 0.00289(7) 0.00215(6) -0.00074(7)
H41 0.028772 0.019697 0.020108 -0.001366 0.006197 -0.008044
H42 0.024967 0.020437 0.019232 0.004187 0.004838 0.003742
H43 0.015442 0.030540 0.021418 -0.002431 0.002841 -0.001821
H5 0.027483 0.022141 0.018063 -0.005753 0.005664 -0.007252
H6 0.024663 0.020767 0.020108 0.003306 0.001461 0.002606
H71 0.029741 0.019137 0.027174 0.000570 0.002775 -0.008497
H72 0.027461 0.034190 0.015848 -0.001989 0.007720 0.001710
H9 0.029896 0.024316 0.020637 0.007224 0.006926 -0.005617
H10 0.031200 0.031722 0.011758 0.002231 0.004056 -0.002203
H11 0.026694 0.026469 0.020663 0.006578 0.001406 0.003709
H12 0.028694 0.026002 0.023556 0.007786 0.008678 -0.005035
H13 0.031482 0.030288 0.012221 0.002900 0.005585 -0.003120

loop_
_geom_angle_atom_site_label_1
_geom_angle_atom_site_label_2
_geom_angle_atom_site_label_3
_geom_angle
O1 C1 O3 121.50(12)
O2 C4 O4 121.44(11)
O5 C5 O6 124.79(13)
O1 C1 C2 120.84(6)
O2 C4 C3 120.07(6)
O3 C1 C2 117.65(13)
O4 C4 C3 118.47(13)
O5 C5 C6 113.85(11)
O6 C5 C6 121.30(6)
O1 H1 O2 178.(1)
C1 O1 H1 110.4(7)
C4 O2 H1 110.5(7)
C5 O5 H5 108.1(6)
C1 C2 C3 129.84(12)
C2 C3 C4 130.16(13)
C5 C6 C7 115.84(7)
C6 C7 C8 114.53(11)
C7 C8 C9 120.21(10)
C7 C8 C13 120.97(5)
C8 C9 C10 120.64(10)
C8 C13 C12 120.70(5)
C9 C8 C13 118.82(9)
C9 C10 C11 120.04(5)
C10 C11 C12 119.93(9)
C11 C12 C13 119.87(10)
C1 C2 H2 114.5(5)
C2 C3 H3 117.1(5)
C3 C2 H2 115.6(5)
C4 C3 H3 112.7(5)
C5 C6 H6 106.7(5)
C6 C7 H71 107.5(5)
C6 C7 H72 106.2(5)
C7 C6 H6 107.9(5)
C8 C7 H71 110.4(5)
C8 C7 H72 111.1(5)
C8 C9 H9 117.3(5)
C8 C13 H13 119.1(5)
C9 C10 H10 120.4(6)
C10 C9 H9 122.1(5)
C10 C11 H11 119.0(5)
C11 C10 H10 119.6(6)
C11 C12 H12 121.4(5)
C12 C11 H11 121.1(5)
C12 C13 H13 120.2(5)
C13 C12 H12 118.7(5)
C6 N1 H41 107.8(6)
C6 N1 H42 109.9(5)
C6 N1 H43 112.3(5)
H71 C7 H72 106.7(8)
H41 N1 H42 113.2(8)
H41 N1 H43 109.1(9)
H42 N1 H43 104.7(9)
N1 C6 C5 107.59(11)
N1 C6 C7 111.77(2)
N1 C6 H6 106.5(5)

loop_
_geom_bond_atom_site_label_1
_geom_bond_atom_site_label_2
_geom_bond_distance
O1 C1 1.2721(19)
O1 H1 1.192(8)
O2 C4 1.287(2)
O2 H1 1.219(8)
O3 C1 1.2506(5)
O4 C4 1.2401(7)
C1 C2 1.4927(17)
C2 C3 1.3449(5)
C2 H2 1.065(5)
C3 C4 1.4919(15)
C3 H3 1.074(11)
O5 C5 1.3078(2)
O5 H5 1.026(7)
O6 C5 1.2180(17)
N1 H41 1.022(10)
N1 H42 0.996(10)
N1 H43 1.044(9)
C5 C6 1.5153(19)
C6 C7 1.5312(9)
C6 H6 1.100(5)
C7 C8 1.5080(14)
C7 H71 1.089(5)
C7 H72 1.082(4)
C8 C9 1.3978(5)
C8 C13 1.3974(16)
C9 C10 1.3921(14)
C9 H9 1.085(5)
C10 C11 1.3917(16)
C10 H10 1.114(4)
C11 C12 1.3923(5)
C11 H11 1.096(5)
C12 C13 1.3943(14)
C12 H12 1.095(5)
C13 H13 1.085(9)

loop_
_geom_torsion_atom_site_label_1
_geom_torsion_atom_site_label_2
_geom_torsion_atom_site_label_3
_geom_torsion_atom_site_label_4
_geom_torsion
O3 C1 O1 H1 -176.8(7)
O4 C4 O2 H1 -177.5(7)
O6 C5 O5 H5 9.5(8)
O1 C1 C2 C3 -1.09(4)
O2 C4 C3 C2 -1.36(4)
O3 C1 C2 C3 179.88(8)
O4 C4 C3 C2 -179.50(3)
O5 C5 C6 C7 -45.70(3)
O6 C5 C6 C7 137.11(2)
O1 C1 C2 H2 175.7(7)
O2 C4 C3 H3 178.1(7)
O3 C1 C2 H2 -3.3(7)
O4 C4 C3 H3 -0.0(7)
O5 C5 C6 H6 74.4(5)
O6 C5 C6 H6 -102.8(5)
O5 C5 C6 N1 -171.56(2)
O6 C5 C6 N1 11.24(3)
C2 C1 O1 H1 4.1(7)
C3 C4 O2 H1 4.5(7)
C6 C5 O5 H5 -167.6(8)
C1 C2 C3 C4 -1.99(5)
C5 C6 C7 C8 -63.64(3)
C6 C7 C8 C9 -90.20(3)
C6 C7 C8 C13 89.62(3)
C7 C8 C9 C10 179.03(3)
C7 C8 C13 C12 -179.49(10)
C8 C9 C10 C11 0.53(4)
C8 C13 C12 C11 0.41(4)
C9 C8 C13 C12 0.32(4)
C9 C10 C11 C12 0.19(16)
C10 C9 C8 C13 -0.79(4)
C10 C11 C12 C13 -0.68(4)
C1 C2 C3 H3 178.6(7)
C4 C3 C2 H2 -178.8(7)
C5 C6 C7 H71 173.3(6)
C5 C6 C7 H72 59.4(6)
C7 C8 C9 H9 -1.9(6)
C7 C8 C13 H13 1.8(6)
C8 C7 C6 H6 176.9(5)
C8 C9 C10 H10 -180.0(6)
C8 C13 C12 H12 -178.7(7)
C9 C8 C7 H71 31.2(6)
C9 C8 C7 H72 149.4(6)
C9 C8 C13 H13 -178.4(6)
C9 C10 C11 H11 -180.0(6)
C10 C11 C12 H12 178.5(7)
C11 C10 C9 H9 -178.5(6)
C11 C12 C13 H13 179.1(6)
C12 C11 C10 H10 -179.5(6)
C13 C8 C7 H71 -148.9(6)
C13 C8 C7 H72 -30.7(6)
C13 C8 C9 H9 178.3(6)
C13 C12 C11 H11 179.5(7)
C5 C6 N1 H41 179.0(6)
C5 C6 N1 H42 55.2(7)
C5 C6 N1 H43 -60.9(7)
C7 C6 N1 H41 50.7(6)
C7 C6 N1 H42 -73.0(7)
C7 C6 N1 H43 170.9(7)
H2 C2 C3 H3 2.(1)
H6 C6 C7 H71 53.8(8)
H6 C6 C7 H72 -60.1(8)
H9 C9 C10 H10 1.2(9)
H10 C10 C11 H11 0.4(9)
H11 C11 C12 H12 -1.(1)
H12 C12 C13 H13 -0.0(9)
H41 N1 C6 H6 -66.8(9)
H42 N1 C6 H6 169.4(9)
H43 N1 C6 H6 53.3(9)
N1 C6 C7 C8 60.06(14)
N1 C6 C7 H71 -63.0(6)
N1 C6 C7 H72 -176.9(6)
